data_7151961
loop_
_publ_author_name
'Coote, Susannah C.'
'Quenum, Seidjolo'
'Procter, David J.'

_publ_section_title
;
 Exploiting Sm(ii) and Sm(iii) in SmI(2)-initiated reaction cascades:
 application in a tag removal-cyclisation approach to spirooxindole
 scaffolds.
;
_journal_issue 14
_journal_name_full 'Organic &amp; biomolecular chemistry'
_journal_page_first 5104
_journal_page_last 5108
_journal_paper_doi 10.1039/c1ob05710c
_journal_volume 9
_journal_year 2011
_chemical_formula_sum 'C25 H27 Br N2 O'
_chemical_formula_weight 451.40
_chemical_name_systematic
;
?
;
_space_group_IT_number 14
_symmetry_cell_setting monoclinic
_symmetry_space_group_name_Hall '-P 2ybc'
_symmetry_space_group_name_H-M 'P 1 21/c 1'
_atom_sites_solution_hydrogens geom
_atom_sites_solution_primary direct
_atom_sites_solution_secondary difmap
_audit_creation_method SHELXL-97
_cell_angle_alpha 90.00
_cell_angle_beta 109.749(2)
_cell_angle_gamma 90.00
_cell_formula_units_Z 4
_cell_length_a 16.0335(17)
_cell_length_b 9.3932(10)
_cell_length_c 15.1000(16)
_cell_measurement_reflns_used 2362
_cell_measurement_temperature 100(2)
_cell_measurement_theta_max 22.763
_cell_measurement_theta_min 2.551
_cell_volume 2140.4(4)
_computing_cell_refinement 'Bruker SMART'
_computing_data_collection 'Bruker SMART'
_computing_data_reduction 'Bruker SAINT'
_computing_molecular_graphics 'Bruker SHELXTL'
_computing_publication_material 'Bruker SHELXTL'
_computing_structure_refinement 'SHELXL-97 (Sheldrick, 1997)'
_computing_structure_solution 'SHELXS-97 (Sheldrick, 1990)'
_diffrn_ambient_temperature 100(2)
_diffrn_measured_fraction_theta_full 1.000
_diffrn_measured_fraction_theta_max 0.960
_diffrn_measurement_device_type 'CCD area detector'
_diffrn_measurement_method 'phi and omega scans'
_diffrn_radiation_monochromator graphite
_diffrn_radiation_source 'fine-focus sealed tube'
_diffrn_radiation_type MoK\a
_diffrn_radiation_wavelength 0.71073
_diffrn_reflns_av_R_equivalents 0.0662
_diffrn_reflns_av_sigmaI/netI 0.1066
_diffrn_reflns_limit_h_max 21
_diffrn_reflns_limit_h_min -21
_diffrn_reflns_limit_k_max 12
_diffrn_reflns_limit_k_min -12
_diffrn_reflns_limit_l_max 19
_diffrn_reflns_limit_l_min -19
_diffrn_reflns_number 18153
_diffrn_reflns_theta_full 25.00
_diffrn_reflns_theta_max 28.29
_diffrn_reflns_theta_min 1.35
_exptl_absorpt_coefficient_mu 1.939
_exptl_absorpt_correction_type none
_exptl_crystal_colour white
_exptl_crystal_density_diffrn 1.401
_exptl_crystal_density_method 'not measured'
_exptl_crystal_description block
_exptl_crystal_F_000 936
_exptl_crystal_size_max 0.20
_exptl_crystal_size_mid 0.16
_exptl_crystal_size_min 0.13
_refine_diff_density_max 0.522
_refine_diff_density_min -0.366
_refine_diff_density_rms 0.090
_refine_ls_extinction_method none
_refine_ls_goodness_of_fit_ref 0.905
_refine_ls_hydrogen_treatment constr
_refine_ls_matrix_type full
_refine_ls_number_parameters 263
_refine_ls_number_reflns 5107
_refine_ls_number_restraints 0
_refine_ls_restrained_S_all 0.905
_refine_ls_R_factor_all 0.0800
_refine_ls_R_factor_gt 0.0439
_refine_ls_shift/su_max 0.000
_refine_ls_shift/su_mean 0.000
_refine_ls_structure_factor_coef Fsqd
_refine_ls_weighting_details 'calc w=1/[\s^2^(Fo^2^)+(0.0422P)^2^+0.0000P] where P=(Fo^2^+2Fc^2^)/3'
_refine_ls_weighting_scheme calc
_refine_ls_wR_factor_gt 0.0790
_refine_ls_wR_factor_ref 0.1093
_reflns_number_gt 3322
_reflns_number_total 5107
_reflns_threshold_expression >2sigma(I)
_cod_data_source_file c1ob05710c.txt
_cod_data_source_block s3167n
_cod_depositor_comments
;
The following automatic conversions were performed:

'_symmetry_cell_setting' value 'Monoclinic' changed to 'monoclinic'
according to /home/saulius/struct/CIF-dictionaries/cif_core.dic
dictionary named 'cif_core.dic' version 2.4.1 from 2010-06-29.

Automatic conversion script
Id: cif_fix_values 1715 2011-07-08 13:25:40Z adriana 
;
_cod_original_sg_symbol_H-M P2(1)/c
_cod_database_code 7151961

loop_
_symmetry_equiv_pos_as_xyz
'x, y, z'
'-x, y+1/2, -z+1/2'
'-x, -y, -z'
'x, -y-1/2, z-1/2'

loop_
_atom_site_label
_atom_site_type_symbol
_atom_site_fract_x
_atom_site_fract_y
_atom_site_fract_z
_atom_site_U_iso_or_equiv
_atom_site_adp_type
_atom_site_occupancy
_atom_site_symmetry_multiplicity
_atom_site_calc_flag
_atom_site_refinement_flags
_atom_site_disorder_assembly
_atom_site_disorder_group
Br1 Br 0.09798(3) -0.11414(4) 0.23196(3) 0.02311(12) Uani 1 1 d . . .
C1 C 0.2342(2) 0.2205(4) 0.5462(2) 0.0125(7) Uani 1 1 d . . .
C2 C 0.2335(2) 0.1394(4) 0.4596(2) 0.0131(7) Uani 1 1 d . . .
C3 C 0.1697(2) 0.0523(4) 0.3987(2) 0.0153(8) Uani 1 1 d . . .
H3 H 0.1168 0.0290 0.4104 0.018 Uiso 1 1 calc R . .
C4 C 0.1860(2) 0.0001(4) 0.3197(2) 0.0164(8) Uani 1 1 d . . .
C5 C 0.2628(2) 0.0309(4) 0.3016(2) 0.0187(8) Uani 1 1 d . . .
H5 H 0.2717 -0.0072 0.2473 0.022 Uiso 1 1 calc R . .
C6 C 0.3271(2) 0.1174(4) 0.3626(2) 0.0174(8) Uani 1 1 d . . .
H6 H 0.3802 0.1399 0.3509 0.021 Uiso 1 1 calc R . .
C7 C 0.3108(2) 0.1697(4) 0.4411(2) 0.0138(7) Uani 1 1 d . . .
C8 C 0.3211(2) 0.3017(4) 0.5714(2) 0.0146(8) Uani 1 1 d . . .
C9 C 0.4495(2) 0.3193(4) 0.5145(3) 0.0173(8) Uani 1 1 d . . .
H9A H 0.4641 0.4021 0.5575 0.021 Uiso 1 1 calc R . .
H9B H 0.4462 0.3530 0.4513 0.021 Uiso 1 1 calc R . .
C10 C 0.5233(2) 0.2102(4) 0.5485(3) 0.0212(9) Uani 1 1 d . . .
H10A H 0.5159 0.1367 0.4995 0.025 Uiso 1 1 calc R . .
H10B H 0.5200 0.1627 0.6058 0.025 Uiso 1 1 calc R . .
C11 C 0.6131(2) 0.2812(4) 0.5704(3) 0.0241(9) Uani 1 1 d . . .
H11A H 0.6140 0.3370 0.5159 0.036 Uiso 1 1 calc R . .
H11B H 0.6595 0.2081 0.5846 0.036 Uiso 1 1 calc R . .
H11C H 0.6240 0.3441 0.6249 0.036 Uiso 1 1 calc R . .
C12 C 0.2332(2) 0.1259(4) 0.6307(2) 0.0121(7) Uani 1 1 d . . .
H12 H 0.2547 0.1849 0.6892 0.014 Uiso 1 1 calc R . .
C13 C 0.0992(2) 0.2467(4) 0.5883(2) 0.0147(8) Uani 1 1 d . . .
H13 H 0.1118 0.2991 0.6491 0.018 Uiso 1 1 calc R . .
C14 C 0.1522(2) 0.3159(4) 0.5314(2) 0.0160(8) Uani 1 1 d . . .
H14A H 0.1705 0.4137 0.5543 0.019 Uiso 1 1 calc R . .
H14B H 0.1159 0.3206 0.4638 0.019 Uiso 1 1 calc R . .
C15 C 0.2896(2) -0.0063(4) 0.6460(2) 0.0131(7) Uani 1 1 d . . .
C16 C 0.3792(2) 0.0023(4) 0.6976(2) 0.0177(8) Uani 1 1 d . . .
H16 H 0.4039 0.0912 0.7237 0.021 Uiso 1 1 calc R . .
C17 C 0.4337(2) -0.1166(4) 0.7120(2) 0.0228(8) Uani 1 1 d . . .
H17 H 0.4952 -0.1083 0.7462 0.027 Uiso 1 1 calc R . .
C18 C 0.3980(3) -0.2473(4) 0.6763(3) 0.0225(9) Uani 1 1 d . . .
H18 H 0.4346 -0.3294 0.6870 0.027 Uiso 1 1 calc R . .
C19 C 0.3091(3) -0.2575(4) 0.6252(3) 0.0212(9) Uani 1 1 d . . .
H19 H 0.2845 -0.3472 0.6011 0.025 Uiso 1 1 calc R . .
C20 C 0.2548(2) -0.1379(4) 0.6085(2) 0.0174(8) Uani 1 1 d . . .
H20 H 0.1939 -0.1458 0.5715 0.021 Uiso 1 1 calc R . .
C21 C 0.1123(2) 0.0280(4) 0.6813(2) 0.0151(8) Uani 1 1 d . . .
H21A H 0.1248 -0.0748 0.6782 0.018 Uiso 1 1 calc R . .
H21B H 0.0475 0.0385 0.6663 0.018 Uiso 1 1 calc R . .
C22 C 0.1579(2) 0.0782(4) 0.7808(2) 0.0172(8) Uani 1 1 d . . .
H22 H 0.1523 0.1755 0.7951 0.021 Uiso 1 1 calc R . .
C23 C 0.2048(2) -0.0060(4) 0.8484(3) 0.0202(8) Uani 1 1 d . . .
H23A H 0.2113 -0.1037 0.8358 0.024 Uiso 1 1 calc R . .
H23B H 0.2323 0.0306 0.9101 0.024 Uiso 1 1 calc R . .
C24 C 0.0010(2) 0.2439(4) 0.5380(2) 0.0182(8) Uani 1 1 d . . .
H24 H -0.0212 0.1853 0.4838 0.022 Uiso 1 1 calc R . .
C25 C -0.0559(3) 0.3171(4) 0.5641(3) 0.0261(9) Uani 1 1 d . . .
H25A H -0.0359 0.3767 0.6180 0.031 Uiso 1 1 calc R . .
H25B H -0.1174 0.3107 0.5291 0.031 Uiso 1 1 calc R . .
N1 N 0.36326(19) 0.2643(3) 0.5094(2) 0.0146(6) Uani 1 1 d . . .
N2 N 0.13760(17) 0.1022(3) 0.60805(19) 0.0135(6) Uani 1 1 d . . .
O1 O 0.34962(15) 0.3862(3) 0.63636(16) 0.0193(6) Uani 1 1 d . . .

loop_
_atom_site_aniso_label
_atom_site_aniso_U_11
_atom_site_aniso_U_22
_atom_site_aniso_U_33
_atom_site_aniso_U_23
_atom_site_aniso_U_13
_atom_site_aniso_U_12
Br1 0.0289(2) 0.0202(2) 0.01645(19) -0.00432(18) 0.00260(15) -0.0017(2)
C1 0.0157(19) 0.0115(18) 0.0113(18) 0.0016(14) 0.0060(15) 0.0014(15)
C2 0.0157(18) 0.0133(19) 0.0103(17) 0.0025(14) 0.0047(14) 0.0035(15)
C3 0.0157(19) 0.0155(19) 0.0144(19) 0.0041(15) 0.0045(15) 0.0017(15)
C4 0.021(2) 0.0112(18) 0.0133(18) -0.0008(15) 0.0005(15) -0.0001(15)
C5 0.028(2) 0.017(2) 0.0112(19) -0.0004(15) 0.0066(16) 0.0039(17)
C6 0.0192(19) 0.0173(19) 0.0180(18) 0.0030(17) 0.0094(15) 0.0020(17)
C7 0.0165(19) 0.0122(18) 0.0114(17) 0.0030(14) 0.0030(15) 0.0011(15)
C8 0.0171(19) 0.0128(18) 0.0137(18) 0.0051(15) 0.0049(15) 0.0043(15)
C9 0.0143(19) 0.018(2) 0.020(2) 0.0007(16) 0.0070(16) -0.0040(16)
C10 0.019(2) 0.022(2) 0.024(2) 0.0013(17) 0.0090(17) 0.0000(17)
C11 0.019(2) 0.028(2) 0.027(2) -0.0014(18) 0.0097(18) 0.0004(18)
C12 0.0152(18) 0.0128(18) 0.0083(16) -0.0016(14) 0.0040(14) -0.0020(15)
C13 0.018(2) 0.0142(19) 0.0113(18) -0.0014(14) 0.0034(15) -0.0002(15)
C14 0.019(2) 0.0162(19) 0.0143(18) -0.0006(15) 0.0073(15) 0.0002(16)
C15 0.0179(19) 0.0147(19) 0.0092(17) 0.0028(14) 0.0082(15) 0.0014(15)
C16 0.020(2) 0.020(2) 0.0117(18) 0.0022(16) 0.0041(16) -0.0007(16)
C17 0.0180(19) 0.032(2) 0.0174(19) 0.0036(19) 0.0053(16) 0.0048(19)
C18 0.028(2) 0.022(2) 0.020(2) 0.0045(17) 0.0106(18) 0.0128(18)
C19 0.032(2) 0.016(2) 0.018(2) -0.0010(16) 0.0130(18) 0.0018(18)
C20 0.019(2) 0.021(2) 0.0127(18) 0.0015(15) 0.0062(15) -0.0018(16)
C21 0.0116(19) 0.0177(19) 0.0172(19) 0.0008(15) 0.0065(15) -0.0025(15)
C22 0.021(2) 0.018(2) 0.0171(19) -0.0039(15) 0.0121(16) -0.0051(16)
C23 0.023(2) 0.021(2) 0.0166(19) -0.0040(16) 0.0067(16) -0.0048(17)
C24 0.018(2) 0.018(2) 0.017(2) -0.0009(16) 0.0034(16) -0.0011(16)
C25 0.018(2) 0.025(2) 0.032(2) -0.0104(19) 0.0043(18) -0.0025(18)
N1 0.0154(16) 0.0151(16) 0.0146(15) 0.0003(13) 0.0067(13) -0.0013(13)
N2 0.0104(14) 0.0155(16) 0.0158(15) -0.0002(13) 0.0060(12) -0.0001(13)
O1 0.0213(14) 0.0179(13) 0.0191(13) -0.0043(12) 0.0073(11) -0.0034(12)

loop_
_atom_type_symbol
_atom_type_description
_atom_type_scat_dispersion_real
_atom_type_scat_dispersion_imag
_atom_type_scat_source
C C 0.0033 0.0016 'International Tables Vol C Tables 4.2.6.8 and 6.1.1.4'
H H 0.0000 0.0000 'International Tables Vol C Tables 4.2.6.8 and 6.1.1.4'
N N 0.0061 0.0033 'International Tables Vol C Tables 4.2.6.8 and 6.1.1.4'
O O 0.0106 0.0060 'International Tables Vol C Tables 4.2.6.8 and 6.1.1.4'
Br Br -0.2901 2.4595 'International Tables Vol C Tables 4.2.6.8 and 6.1.1.4'

loop_
_geom_angle_atom_site_label_1
_geom_angle_atom_site_label_2
_geom_angle_atom_site_label_3
_geom_angle
_geom_angle_site_symmetry_1
_geom_angle_site_symmetry_3
_geom_angle_publ_flag
C2 C1 C8 102.0(3) . . ?
C2 C1 C14 114.2(3) . . ?
C8 C1 C14 114.1(3) . . ?
C2 C1 C12 115.0(3) . . ?
C8 C1 C12 110.1(3) . . ?
C14 C1 C12 101.9(3) . . ?
C3 C2 C7 119.7(3) . . ?
C3 C2 C1 131.3(3) . . ?
C7 C2 C1 109.0(3) . . ?
C2 C3 C4 117.8(3) . . ?
C2 C3 H3 121.1 . . ?
C4 C3 H3 121.1 . . ?
C5 C4 C3 122.2(3) . . ?
C5 C4 Br1 118.7(3) . . ?
C3 C4 Br1 119.0(3) . . ?
C4 C5 C6 120.3(3) . . ?
C4 C5 H5 119.9 . . ?
C6 C5 H5 119.9 . . ?
C7 C6 C5 117.5(3) . . ?
C7 C6 H6 121.3 . . ?
C5 C6 H6 121.3 . . ?
C6 C7 C2 122.5(3) . . ?
C6 C7 N1 127.8(3) . . ?
C2 C7 N1 109.6(3) . . ?
O1 C8 N1 125.1(3) . . ?
O1 C8 C1 126.1(3) . . ?
N1 C8 C1 108.8(3) . . ?
N1 C9 C10 113.4(3) . . ?
N1 C9 H9A 108.9 . . ?
C10 C9 H9A 108.9 . . ?
N1 C9 H9B 108.9 . . ?
C10 C9 H9B 108.9 . . ?
H9A C9 H9B 107.7 . . ?
C9 C10 C11 110.6(3) . . ?
C9 C10 H10A 109.5 . . ?
C11 C10 H10A 109.5 . . ?
C9 C10 H10B 109.5 . . ?
C11 C10 H10B 109.5 . . ?
H10A C10 H10B 108.1 . . ?
C10 C11 H11A 109.5 . . ?
C10 C11 H11B 109.5 . . ?
H11A C11 H11B 109.5 . . ?
C10 C11 H11C 109.5 . . ?
H11A C11 H11C 109.5 . . ?
H11B C11 H11C 109.5 . . ?
N2 C12 C15 115.8(3) . . ?
N2 C12 C1 101.2(3) . . ?
C15 C12 C1 115.0(3) . . ?
N2 C12 H12 108.1 . . ?
C15 C12 H12 108.1 . . ?
C1 C12 H12 108.1 . . ?
N2 C13 C24 112.4(3) . . ?
N2 C13 C14 103.3(3) . . ?
C24 C13 C14 114.0(3) . . ?
N2 C13 H13 109.0 . . ?
C24 C13 H13 109.0 . . ?
C14 C13 H13 109.0 . . ?
C13 C14 C1 106.0(3) . . ?
C13 C14 H14A 110.5 . . ?
C1 C14 H14A 110.5 . . ?
C13 C14 H14B 110.5 . . ?
C1 C14 H14B 110.5 . . ?
H14A C14 H14B 108.7 . . ?
C16 C15 C20 118.4(3) . . ?
C16 C15 C12 119.5(3) . . ?
C20 C15 C12 122.0(3) . . ?
C15 C16 C17 121.2(3) . . ?
C15 C16 H16 119.4 . . ?
C17 C16 H16 119.4 . . ?
C18 C17 C16 119.8(3) . . ?
C18 C17 H17 120.1 . . ?
C16 C17 H17 120.1 . . ?
C19 C18 C17 119.6(4) . . ?
C19 C18 H18 120.2 . . ?
C17 C18 H18 120.2 . . ?
C18 C19 C20 120.8(4) . . ?
C18 C19 H19 119.6 . . ?
C20 C19 H19 119.6 . . ?
C19 C20 C15 120.1(3) . . ?
C19 C20 H20 119.9 . . ?
C15 C20 H20 119.9 . . ?
N2 C21 C22 115.8(3) . . ?
N2 C21 H21A 108.3 . . ?
C22 C21 H21A 108.3 . . ?
N2 C21 H21B 108.3 . . ?
C22 C21 H21B 108.3 . . ?
H21A C21 H21B 107.4 . . ?
C23 C22 C21 123.1(3) . . ?
C23 C22 H22 118.5 . . ?
C21 C22 H22 118.5 . . ?
C22 C23 H23A 120.0 . . ?
C22 C23 H23B 120.0 . . ?
H23A C23 H23B 120.0 . . ?
C25 C24 C13 124.1(3) . . ?
C25 C24 H24 118.0 . . ?
C13 C24 H24 118.0 . . ?
C24 C25 H25A 120.0 . . ?
C24 C25 H25B 120.0 . . ?
H25A C25 H25B 120.0 . . ?
C8 N1 C7 110.6(3) . . ?
C8 N1 C9 123.5(3) . . ?
C7 N1 C9 125.9(3) . . ?
C12 N2 C21 115.2(3) . . ?
C12 N2 C13 103.8(3) . . ?
C21 N2 C13 112.5(3) . . ?

loop_
_geom_bond_atom_site_label_1
_geom_bond_atom_site_label_2
_geom_bond_distance
_geom_bond_site_symmetry_2
_geom_bond_publ_flag
Br1 C4 1.906(3) . ?
C1 C2 1.511(4) . ?
C1 C8 1.520(5) . ?
C1 C14 1.544(5) . ?
C1 C12 1.559(4) . ?
C2 C3 1.388(5) . ?
C2 C7 1.389(5) . ?
C3 C4 1.392(5) . ?
C3 H3 0.9500 . ?
C4 C5 1.379(5) . ?
C5 C6 1.389(5) . ?
C5 H5 0.9500 . ?
C6 C7 1.387(5) . ?
C6 H6 0.9500 . ?
C7 N1 1.405(4) . ?
C8 O1 1.224(4) . ?
C8 N1 1.373(4) . ?
C9 N1 1.453(4) . ?
C9 C10 1.518(5) . ?
C9 H9A 0.9900 . ?
C9 H9B 0.9900 . ?
C10 C11 1.519(5) . ?
C10 H10A 0.9900 . ?
C10 H10B 0.9900 . ?
C11 H11A 0.9800 . ?
C11 H11B 0.9800 . ?
C11 H11C 0.9800 . ?
C12 N2 1.470(4) . ?
C12 C15 1.508(5) . ?
C12 H12 1.0000 . ?
C13 N2 1.479(4) . ?
C13 C24 1.500(5) . ?
C13 C14 1.542(5) . ?
C13 H13 1.0000 . ?
C14 H14A 0.9900 . ?
C14 H14B 0.9900 . ?
C15 C16 1.386(5) . ?
C15 C20 1.395(5) . ?
C16 C17 1.389(5) . ?
C16 H16 0.9500 . ?
C17 C18 1.385(5) . ?
C17 H17 0.9500 . ?
C18 C19 1.375(5) . ?
C18 H18 0.9500 . ?
C19 C20 1.391(5) . ?
C19 H19 0.9500 . ?
C20 H20 0.9500 . ?
C21 N2 1.476(4) . ?
C21 C22 1.507(5) . ?
C21 H21A 0.9900 . ?
C21 H21B 0.9900 . ?
C22 C23 1.310(5) . ?
C22 H22 0.9500 . ?
C23 H23A 0.9500 . ?
C23 H23B 0.9500 . ?
C24 C25 1.305(5) . ?
C24 H24 0.9500 . ?
C25 H25A 0.9500 . ?
C25 H25B 0.9500 . ?

loop_
_geom_torsion_atom_site_label_1
_geom_torsion_atom_site_label_2
_geom_torsion_atom_site_label_3
_geom_torsion_atom_site_label_4
_geom_torsion
_geom_torsion_site_symmetry_1
_geom_torsion_site_symmetry_2
_geom_torsion_site_symmetry_3
_geom_torsion_site_symmetry_4
_geom_torsion_publ_flag
C8 C1 C2 C3 -175.3(3) . . . . ?
C14 C1 C2 C3 -51.7(5) . . . . ?
C12 C1 C2 C3 65.6(5) . . . . ?
C8 C1 C2 C7 1.2(4) . . . . ?
C14 C1 C2 C7 124.8(3) . . . . ?
C12 C1 C2 C7 -117.9(3) . . . . ?
C7 C2 C3 C4 -0.9(5) . . . . ?
C1 C2 C3 C4 175.3(3) . . . . ?
C2 C3 C4 C5 0.8(5) . . . . ?
C2 C3 C4 Br1 -177.7(2) . . . . ?
C3 C4 C5 C6 -0.4(5) . . . . ?
Br1 C4 C5 C6 178.0(3) . . . . ?
C4 C5 C6 C7 0.2(5) . . . . ?
C5 C6 C7 C2 -0.4(5) . . . . ?
C5 C6 C7 N1 -176.4(3) . . . . ?
C3 C2 C7 C6 0.8(5) . . . . ?
C1 C2 C7 C6 -176.2(3) . . . . ?
C3 C2 C7 N1 177.4(3) . . . . ?
C1 C2 C7 N1 0.4(4) . . . . ?
C2 C1 C8 O1 177.9(3) . . . . ?
C14 C1 C8 O1 54.2(5) . . . . ?
C12 C1 C8 O1 -59.6(4) . . . . ?
C2 C1 C8 N1 -2.5(3) . . . . ?
C14 C1 C8 N1 -126.1(3) . . . . ?
C12 C1 C8 N1 120.1(3) . . . . ?
N1 C9 C10 C11 -168.9(3) . . . . ?
C2 C1 C12 N2 -86.0(3) . . . . ?
C8 C1 C12 N2 159.6(3) . . . . ?
C14 C1 C12 N2 38.1(3) . . . . ?
C2 C1 C12 C15 39.6(4) . . . . ?
C8 C1 C12 C15 -74.9(4) . . . . ?
C14 C1 C12 C15 163.7(3) . . . . ?
N2 C13 C14 C1 -15.3(3) . . . . ?
C24 C13 C14 C1 -137.6(3) . . . . ?
C2 C1 C14 C13 110.9(3) . . . . ?
C8 C1 C14 C13 -132.3(3) . . . . ?
C12 C1 C14 C13 -13.7(3) . . . . ?
N2 C12 C15 C16 -158.0(3) . . . . ?
C1 C12 C15 C16 84.4(4) . . . . ?
N2 C12 C15 C20 23.0(4) . . . . ?
C1 C12 C15 C20 -94.6(4) . . . . ?
C20 C15 C16 C17 0.1(5) . . . . ?
C12 C15 C16 C17 -179.0(3) . . . . ?
C15 C16 C17 C18 -1.6(5) . . . . ?
C16 C17 C18 C19 1.3(5) . . . . ?
C17 C18 C19 C20 0.4(5) . . . . ?
C18 C19 C20 C15 -2.0(5) . . . . ?
C16 C15 C20 C19 1.7(5) . . . . ?
C12 C15 C20 C19 -179.3(3) . . . . ?
N2 C21 C22 C23 -122.1(4) . . . . ?
N2 C13 C24 C25 130.3(4) . . . . ?
C14 C13 C24 C25 -112.6(4) . . . . ?
O1 C8 N1 C7 -177.5(3) . . . . ?
C1 C8 N1 C7 2.9(4) . . . . ?
O1 C8 N1 C9 1.3(5) . . . . ?
C1 C8 N1 C9 -178.4(3) . . . . ?
C6 C7 N1 C8 174.3(3) . . . . ?
C2 C7 N1 C8 -2.1(4) . . . . ?
C6 C7 N1 C9 -4.4(6) . . . . ?
C2 C7 N1 C9 179.2(3) . . . . ?
C10 C9 N1 C8 107.5(4) . . . . ?
C10 C9 N1 C7 -74.0(4) . . . . ?
C15 C12 N2 C21 61.7(4) . . . . ?
C1 C12 N2 C21 -173.3(3) . . . . ?
C15 C12 N2 C13 -174.8(3) . . . . ?
C1 C12 N2 C13 -49.8(3) . . . . ?
C22 C21 N2 C12 44.4(4) . . . . ?
C22 C21 N2 C13 -74.3(4) . . . . ?
C24 C13 N2 C12 164.1(3) . . . . ?
C14 C13 N2 C12 40.8(3) . . . . ?
C24 C13 N2 C21 -70.7(3) . . . . ?
C14 C13 N2 C21 166.0(3) . . . . ?
